data_7100393
_journal_name_full 'Chemical Communications'
_journal_paper_doi 10.1039/b418869a
_journal_year 2005
_chemical_formula_moiety 'C4 H7 N1 O1'
_chemical_formula_sum 'C4 H7 N O'
_chemical_formula_weight 85.11
_space_group_IT_number 61
_symmetry_cell_setting orthorhombic
_symmetry_space_group_name_Hall '-P 2ac 2ab'
_symmetry_space_group_name_H-M 'P b c a'
_cell_angle_alpha 90
_cell_angle_beta 90
_cell_angle_gamma 90
_cell_formula_units_Z 8
_cell_length_a 5.7200(4)
_cell_length_b 10.1600(5)
_cell_length_c 16.2410(7)
_cell_measurement_temperature 120
_cell_volume 943.85(9)
_diffrn_ambient_temperature 120
_exptl_crystal_density_diffrn 1.198
_oxford_refine_ls_scale 3.85(16)
_cod_depositor_comments
;
The following automatic conversions were performed:
'_symmetry_cell_setting' value 'Orthorhombic' changed to 'orthorhombic'
according to '/home/saulius/struct/CIF-dictionaries/cif_core.dic'
dictionary named 'cif_core.dic' version 2.4.1 from 2010-06-29.

Automatic conversion script
Id: cif_fix_enum 1527 2010-12-29 10:47:43Z saulius 
;
_cod_original_formula_sum 'C4 H7 N1 O1'
_cod_database_code 7100393

loop_
_symmetry_equiv_pos_as_xyz
x,y,z
-x,-y,-z
-x+1/2,y+1/2,z
x+1/2,-y+1/2,-z
x,-y+1/2,z+1/2
-x,y+1/2,-z+1/2
-x+1/2,-y,z+1/2
x+1/2,y,-z+1/2

loop_
_atom_site_label
_atom_site_type_symbol
_atom_site_fract_x
_atom_site_fract_y
_atom_site_fract_z
_atom_site_U_iso_or_equiv
_atom_site_occupancy
_atom_site_adp_type
_atom_site_refinement_flags_posn
_atom_site_refinement_flags_adp
_atom_site_refinement_flags_occupancy
_atom_site_disorder_assembly
_atom_site_disorder_group
_atom_site_attached_hydrogens
O1 O 0.2393(4) -0.06670(15) 0.44124(12) 0.0246 1.0000 Uani . . . . . .
N1 N 0.1421(5) 0.14787(19) 0.44733(17) 0.0231 1.0000 Uani . . . . . .
C1 C 0.2763(5) 0.0501(2) 0.42013(16) 0.0176 1.0000 Uani . . . . . .
C2 C 0.4747(5) 0.0789(2) 0.36298(16) 0.0180 1.0000 Uani . . . . . .
C3 C 0.5092(6) 0.1965(3) 0.32958(19) 0.0266 1.0000 Uani . . . . . .
C4 C 0.6314(6) -0.0361(3) 0.3434(2) 0.0263 1.0000 Uani . . . . . .
H11 H 0.169(7) 0.229(4) 0.436(2) 0.049(11) 1.0000 Uiso . . . . . .
H12 H 0.026(7) 0.127(3) 0.482(2) 0.028(9) 1.0000 Uiso . . . . . .
H31 H 0.405(7) 0.270(3) 0.343(2) 0.037(10) 1.0000 Uiso . . . . . .
H32 H 0.639(7) 0.210(3) 0.291(2) 0.027(9) 1.0000 Uiso . . . . . .
H41 H 0.755(9) -0.008(4) 0.307(2) 0.048(11) 1.0000 Uiso . . . . . .
H42 H 0.700(6) -0.072(3) 0.395(2) 0.032(9) 1.0000 Uiso . . . . . .
H43 H 0.537(7) -0.106(4) 0.316(2) 0.040(10) 1.0000 Uiso . . . . . .

loop_
_atom_site_aniso_label
_atom_site_aniso_U_11
_atom_site_aniso_U_22
_atom_site_aniso_U_33
_atom_site_aniso_U_23
_atom_site_aniso_U_13
_atom_site_aniso_U_12
O1 0.0272(11) 0.0086(7) 0.0381(11) 0.0008(7) 0.0061(11) -0.0003(7)
N1 0.0222(12) 0.0084(8) 0.0388(15) 0.0005(8) 0.0081(12) 0.0004(9)
C1 0.0181(12) 0.0118(9) 0.0227(11) -0.0018(9) -0.0009(11) -0.0009(9)
C2 0.0170(12) 0.0152(10) 0.0217(11) -0.0022(9) -0.0017(11) -0.0016(9)
C3 0.0292(15) 0.0180(12) 0.0327(15) 0.0017(10) 0.0088(14) -0.0021(11)
C4 0.0251(15) 0.0198(11) 0.0340(15) 0.0008(11) 0.0055(14) 0.0059(11)

loop_
_geom_bond_atom_site_label_1
_geom_bond_site_symmetry_1
_geom_bond_atom_site_label_2
_geom_bond_site_symmetry_2
_geom_bond_distance
_geom_bond_publ_flag
O1 . C1 . 1.253(2) yes
N1 . C1 . 1.331(3) yes
N1 . H11 . 0.86(4) no
N1 . H12 . 0.90(4) no
C1 . C2 . 1.495(4) yes
C2 . C3 . 1.327(3) yes
C2 . C4 . 1.506(4) yes
C3 . H31 . 0.98(4) no
C3 . H32 . 0.98(3) no
C4 . H41 . 0.97(5) no
C4 . H42 . 0.99(4) no
C4 . H43 . 1.00(4) no

loop_
_cod_related_entry_id
_cod_related_entry_database
_cod_related_entry_code
1 ChemSpider 6346
